data_7116904
loop_
_publ_author_name
'Blake R. Reed'
'Sebastian A. Stoian'
'Richard L. Lord'
'Stanislav Groysman'

_publ_section_title
;
 The aldimine effect in bis(imino)pyridine complexes: non-planar nickel(I)
 complexes of a bis(aldimino)pyridine ligand
;
_journal_name_full Chem.Commun.
_journal_page_first 6496
_journal_paper_doi 10.1039/C5cc00203F
_journal_volume 51
_journal_year 2015
_chemical_formula_sum 'C37 H49 Br N3 Ni O1.5'
_chemical_formula_weight 698.41
_chemical_name_systematic
; 
 ? 
;
_space_group_IT_number 2
_symmetry_cell_setting triclinic
_symmetry_space_group_name_Hall '-P 1'
_symmetry_space_group_name_H-M 'P -1'
_atom_sites_solution_hydrogens geom
_atom_sites_solution_primary direct
_atom_sites_solution_secondary difmap
_audit_creation_method SHELXL-97
_audit_update_record
;
2014-12-19 deposited with the CCDC.
2015-01-27 downloaded from the CCDC.
;
_cell_angle_alpha 111.974(4)
_cell_angle_beta 99.695(3)
_cell_angle_gamma 101.376(2)
_cell_formula_units_Z 2
_cell_length_a 9.7274(10)
_cell_length_b 14.2320(15)
_cell_length_c 14.9719(13)
_cell_measurement_temperature 100(2)
_cell_volume 1816.3(3)
_computing_structure_refinement 'SHELXL-97 (Sheldrick, 1997)'
_computing_structure_solution 'SHELXS-97 (Sheldrick, 1990)'
_diffrn_ambient_temperature 100(2)
_diffrn_measured_fraction_theta_full 0.998
_diffrn_measured_fraction_theta_max 0.998
_diffrn_radiation_monochromator graphite
_diffrn_radiation_source 'fine-focus sealed tube'
_diffrn_radiation_type MoK\a
_diffrn_radiation_wavelength 0.71073
_diffrn_reflns_av_R_equivalents 0.0437
_diffrn_reflns_av_sigmaI/netI 0.0597
_diffrn_reflns_limit_h_max 11
_diffrn_reflns_limit_h_min -11
_diffrn_reflns_limit_k_max 17
_diffrn_reflns_limit_k_min -17
_diffrn_reflns_limit_l_max 18
_diffrn_reflns_limit_l_min -16
_diffrn_reflns_number 30741
_diffrn_reflns_theta_full 26.00
_diffrn_reflns_theta_max 26.00
_diffrn_reflns_theta_min 2.22
_exptl_absorpt_coefficient_mu 1.666
_exptl_absorpt_correction_T_max 0.9674
_exptl_absorpt_correction_T_min 0.7316
_exptl_absorpt_correction_type empirical
_exptl_absorpt_process_details SADABS
_exptl_crystal_colour black
_exptl_crystal_density_diffrn 1.277
_exptl_crystal_density_method 'not measured'
_exptl_crystal_description needles
_exptl_crystal_F_000 734
_exptl_crystal_size_max 0.20
_exptl_crystal_size_mid 0.05
_exptl_crystal_size_min 0.02
_refine_diff_density_max 1.392
_refine_diff_density_min -0.942
_refine_diff_density_rms 0.102
_refine_ls_extinction_method none
_refine_ls_goodness_of_fit_ref 1.024
_refine_ls_hydrogen_treatment constr
_refine_ls_matrix_type full
_refine_ls_number_parameters 366
_refine_ls_number_reflns 7121
_refine_ls_number_restraints 441
_refine_ls_restrained_S_all 0.995
_refine_ls_R_factor_all 0.0869
_refine_ls_R_factor_gt 0.0549
_refine_ls_shift/su_max 0.001
_refine_ls_shift/su_mean 0.000
_refine_ls_structure_factor_coef Fsqd
_refine_ls_weighting_details 'calc w=1/[\s^2^(Fo^2^)+(0.0602P)^2^+5.2596P] where P=(Fo^2^+2Fc^2^)/3'
_refine_ls_weighting_scheme calc
_refine_ls_wR_factor_gt 0.1263
_refine_ls_wR_factor_ref 0.1421
_reflns_number_gt 5114
_reflns_number_total 7121
_reflns_threshold_expression >2sigma(I)
_cod_data_source_file c5cc00203f2.cif
_cod_data_source_block sg496_0m
_cod_original_sg_symbol_H-M P-1
_cod_original_formula_sum 'C37 H49 Br N3 Ni O1.50'
_cod_database_code 7116904

loop_
_symmetry_equiv_pos_as_xyz
'x, y, z'
'-x, -y, -z'

loop_
_atom_site_label
_atom_site_type_symbol
_atom_site_fract_x
_atom_site_fract_y
_atom_site_fract_z
_atom_site_U_iso_or_equiv
_atom_site_adp_type
_atom_site_occupancy
_atom_site_symmetry_multiplicity
_atom_site_calc_flag
_atom_site_refinement_flags
_atom_site_disorder_assembly
_atom_site_disorder_group
Br1 Br 0.81450(4) 0.78404(4) 0.69170(3) 0.03081(15) Uani 1 1 d U . .
Ni1 Ni 0.59317(5) 0.81374(4) 0.64420(4) 0.01609(15) Uani 1 1 d U . .
N3 N 0.5481(3) 0.7524(2) 0.4946(2) 0.0158(7) Uani 1 1 d U . .
O2 O 0.9017(5) 0.4503(4) 0.7445(4) 0.0791(14) Uiso 1 1 d U . .
O1PD O 0.5000 0.5000 0.0000 0.0704(18) Uiso 1 2 d SU . .
N1 N 0.3913(3) 0.7865(2) 0.6116(2) 0.0158(7) Uani 1 1 d U . .
N2 N 0.5692(3) 0.9015(3) 0.7789(2) 0.0177(7) Uani 1 1 d U . .
C1 C 0.3262(4) 0.8283(3) 0.6845(3) 0.0185(9) Uani 1 1 d U . .
C2 C 0.4326(4) 0.8876(3) 0.7803(3) 0.0211(9) Uani 1 1 d U . .
H2 H 0.4050 0.9148 0.8407 0.025 Uiso 1 1 calc R . .
C3 C 0.6778(4) 0.9553(3) 0.8730(3) 0.0189(9) Uani 1 1 d U . .
C4 C 0.6797(4) 0.9144(3) 0.9451(3) 0.0201(9) Uani 1 1 d U . .
C5 C 0.7828(4) 0.9734(3) 1.0371(3) 0.0236(9) Uani 1 1 d U . .
H5 H 0.7844 0.9487 1.0880 0.028 Uiso 1 1 calc R . .
C6 C 0.8828(4) 1.0670(3) 1.0561(3) 0.0256(10) Uani 1 1 d U . .
H6 H 0.9502 1.1071 1.1199 0.031 Uiso 1 1 calc R . .
C7 C 0.8841(4) 1.1017(3) 0.9816(3) 0.0241(10) Uani 1 1 d U . .
H7 H 0.9551 1.1649 0.9944 0.029 Uiso 1 1 calc R . .
C8 C 0.7844(4) 1.0469(3) 0.8884(3) 0.0197(9) Uani 1 1 d U . .
C9 C 0.7918(4) 1.0857(4) 0.8074(3) 0.0269(10) Uani 1 1 d U . .
H9 H 0.7216 1.0300 0.7440 0.032 Uiso 1 1 calc R . .
C10 C 0.9432(5) 1.1010(5) 0.7898(4) 0.0499(15) Uani 1 1 d U . .
H10A H 1.0136 1.1579 0.8497 0.075 Uiso 1 1 calc R . .
H10B H 0.9423 1.1197 0.7330 0.075 Uiso 1 1 calc R . .
H10C H 0.9708 1.0353 0.7754 0.075 Uiso 1 1 calc R . .
C11 C 0.7476(7) 1.1866(5) 0.8301(5) 0.0554(16) Uani 1 1 d U . .
H11A H 0.6485 1.1748 0.8379 0.083 Uiso 1 1 calc R . .
H11B H 0.7510 1.2076 0.7750 0.083 Uiso 1 1 calc R . .
H11C H 0.8147 1.2427 0.8920 0.083 Uiso 1 1 calc R . .
C12 C 0.5828(4) 0.8069(3) 0.9252(3) 0.0241(9) Uani 1 1 d U . .
H12 H 0.5207 0.7746 0.8548 0.029 Uiso 1 1 calc R . .
C13 C 0.6754(5) 0.7340(4) 0.9348(4) 0.0372(12) Uani 1 1 d U . .
H13A H 0.7369 0.7275 0.8885 0.056 Uiso 1 1 calc R . .
H13B H 0.6116 0.6640 0.9187 0.056 Uiso 1 1 calc R . .
H13C H 0.7370 0.7638 1.0034 0.056 Uiso 1 1 calc R . .
C14 C 0.4810(5) 0.8159(4) 0.9948(4) 0.0363(12) Uani 1 1 d U . .
H14A H 0.5394 0.8474 1.0644 0.054 Uiso 1 1 calc R . .
H14B H 0.4188 0.7453 0.9785 0.054 Uiso 1 1 calc R . .
H14C H 0.4201 0.8606 0.9857 0.054 Uiso 1 1 calc R . .
C15 C 0.1770(4) 0.8146(3) 0.6618(3) 0.0222(9) Uani 1 1 d U . .
H15 H 0.1309 0.8412 0.7132 0.027 Uiso 1 1 calc R . .
C16 C 0.0966(4) 0.7614(3) 0.5627(3) 0.0234(9) Uani 1 1 d U . .
H16 H -0.0056 0.7508 0.5459 0.028 Uiso 1 1 calc R . .
C17 C 0.1650(4) 0.7236(3) 0.4876(3) 0.0206(9) Uani 1 1 d U . .
H17 H 0.1112 0.6882 0.4194 0.025 Uiso 1 1 calc R . .
C18 C 0.3141(4) 0.7392(3) 0.5152(3) 0.0172(8) Uani 1 1 d U . .
C19 C 0.4089(4) 0.7147(3) 0.4500(3) 0.0169(8) Uani 1 1 d U . .
H19 H 0.3725 0.6741 0.3798 0.020 Uiso 1 1 calc R . .
C20 C 0.6495(4) 0.7364(3) 0.4337(3) 0.0182(9) Uani 1 1 d U . .
C21 C 0.6851(4) 0.6411(3) 0.3998(3) 0.0200(9) Uani 1 1 d U . .
C22 C 0.6200(5) 0.5499(3) 0.4221(4) 0.0296(11) Uani 1 1 d U . .
H22 H 0.5680 0.5767 0.4744 0.036 Uiso 1 1 calc R . .
C23 C 0.5075(6) 0.4619(4) 0.3304(4) 0.0451(14) Uani 1 1 d U . .
H23A H 0.4313 0.4899 0.3074 0.068 Uiso 1 1 calc R . .
H23B H 0.4642 0.4049 0.3477 0.068 Uiso 1 1 calc R . .
H23C H 0.5546 0.4343 0.2772 0.068 Uiso 1 1 calc R . .
C24 C 0.7346(6) 0.5071(4) 0.4644(4) 0.0389(12) Uani 1 1 d U . .
H24A H 0.7803 0.4728 0.4124 0.058 Uiso 1 1 calc R . .
H24B H 0.6882 0.4556 0.4869 0.058 Uiso 1 1 calc R . .
H24C H 0.8088 0.5655 0.5210 0.058 Uiso 1 1 calc R . .
C25 C 0.7860(4) 0.6326(3) 0.3429(3) 0.0230(9) Uani 1 1 d U . .
H25 H 0.8131 0.5689 0.3192 0.028 Uiso 1 1 calc R . .
C26 C 0.8469(5) 0.7133(4) 0.3201(4) 0.0278(10) Uani 1 1 d U . .
H26 H 0.9136 0.7049 0.2801 0.033 Uiso 1 1 calc R . .
C27 C 0.8102(5) 0.8073(4) 0.3560(4) 0.0383(13) Uani 1 1 d U . .
H27 H 0.8529 0.8634 0.3406 0.046 Uiso 1 1 calc R . .
C28 C 0.7120(5) 0.8211(4) 0.4143(4) 0.0347(12) Uani 1 1 d U . .
C29 C 0.6758(8) 0.9265(5) 0.4560(6) 0.071(2) Uani 1 1 d U . .
H29 H 0.6095 0.9206 0.4992 0.085 Uiso 1 1 calc R . .
C30 C 0.8069(13) 1.0166(6) 0.5199(6) 0.134(5) Uani 1 1 d U . .
H30A H 0.8626 1.0359 0.4775 0.201 Uiso 1 1 calc R . .
H30B H 0.8676 0.9960 0.5644 0.201 Uiso 1 1 calc R . .
H30C H 0.7768 1.0772 0.5599 0.201 Uiso 1 1 calc R . .
C31 C 0.5975(9) 0.9488(6) 0.3765(7) 0.112(4) Uani 1 1 d U . .
H31A H 0.5836 1.0192 0.4058 0.168 Uiso 1 1 calc R . .
H31B H 0.5026 0.8957 0.3429 0.168 Uiso 1 1 calc R . .
H31C H 0.6544 0.9463 0.3279 0.168 Uiso 1 1 calc R . .
C32 C 1.0399(16) 0.5909(12) 0.8831(11) 0.182(6) Uiso 1 1 d U . .
H32A H 1.1348 0.6100 0.9315 0.218 Uiso 1 1 calc R . .
H32B H 0.9788 0.6317 0.9184 0.218 Uiso 1 1 calc R . .
C33 C 1.0622(9) 0.6184(7) 0.8028(6) 0.094(3) Uiso 1 1 d U . .
H33A H 1.1542 0.6079 0.7867 0.112 Uiso 1 1 calc R . .
H33B H 1.0620 0.6923 0.8181 0.112 Uiso 1 1 calc R . .
C34 C 0.9363(8) 0.5436(5) 0.7226(6) 0.0702(19) Uiso 1 1 d U . .
H34A H 0.9590 0.5243 0.6572 0.084 Uiso 1 1 calc R . .
H34B H 0.8533 0.5741 0.7212 0.084 Uiso 1 1 calc R . .
C35 C 0.9716(10) 0.4820(7) 0.8475(7) 0.102(3) Uiso 1 1 d U . .
H35A H 0.8996 0.4692 0.8842 0.123 Uiso 1 1 calc R . .
H35B H 1.0439 0.4433 0.8545 0.123 Uiso 1 1 calc R . .
C36 C 0.4623(9) 0.6121(7) 0.1491(7) 0.089(2) Uiso 1 1 d U . .
C50 C 0.3794(14) 0.5452(10) 0.0517(10) 0.058(3) Uiso 0.50 1 d PU A 1
C51 C 0.5814(14) 0.5647(10) 0.0973(10) 0.058(3) Uiso 0.50 1 d PU A 2

loop_
_atom_site_aniso_label
_atom_site_aniso_U_11
_atom_site_aniso_U_22
_atom_site_aniso_U_33
_atom_site_aniso_U_23
_atom_site_aniso_U_13
_atom_site_aniso_U_12
Br1 0.0114(2) 0.0471(3) 0.0247(3) 0.0037(2) 0.00515(18) 0.0113(2)
Ni1 0.0075(2) 0.0204(3) 0.0176(3) 0.0047(2) 0.0051(2) 0.0033(2)
N3 0.0124(16) 0.0155(17) 0.0207(18) 0.0079(14) 0.0065(14) 0.0041(13)
N1 0.0128(16) 0.0153(17) 0.0197(18) 0.0065(14) 0.0068(14) 0.0046(13)
N2 0.0128(16) 0.0199(18) 0.0189(18) 0.0051(15) 0.0075(14) 0.0049(14)
C1 0.015(2) 0.020(2) 0.022(2) 0.0081(18) 0.0102(17) 0.0068(17)
C2 0.018(2) 0.025(2) 0.021(2) 0.0064(18) 0.0117(18) 0.0086(17)
C3 0.0112(19) 0.018(2) 0.019(2) -0.0026(17) 0.0042(17) 0.0061(16)
C4 0.014(2) 0.025(2) 0.021(2) 0.0046(18) 0.0081(17) 0.0114(17)
C5 0.021(2) 0.031(2) 0.020(2) 0.0080(19) 0.0071(18) 0.0142(19)
C6 0.015(2) 0.031(2) 0.021(2) 0.0001(19) 0.0033(18) 0.0082(18)
C7 0.015(2) 0.023(2) 0.026(2) 0.0029(19) 0.0073(18) 0.0026(17)
C8 0.0126(19) 0.023(2) 0.020(2) 0.0042(18) 0.0089(17) 0.0054(17)
C9 0.016(2) 0.031(2) 0.027(2) 0.007(2) 0.0062(19) 0.0008(18)
C10 0.026(3) 0.079(4) 0.057(4) 0.042(3) 0.020(3) 0.006(3)
C11 0.082(4) 0.057(4) 0.048(4) 0.029(3) 0.032(3) 0.038(3)
C12 0.021(2) 0.023(2) 0.026(2) 0.0081(19) 0.0064(19) 0.0055(18)
C13 0.037(3) 0.031(3) 0.043(3) 0.015(2) 0.008(2) 0.013(2)
C14 0.029(3) 0.042(3) 0.039(3) 0.017(2) 0.015(2) 0.006(2)
C15 0.012(2) 0.029(2) 0.028(2) 0.011(2) 0.0113(18) 0.0075(17)
C16 0.0112(19) 0.028(2) 0.030(3) 0.011(2) 0.0062(18) 0.0039(17)
C17 0.014(2) 0.022(2) 0.024(2) 0.0086(19) 0.0054(18) 0.0043(17)
C18 0.0143(19) 0.016(2) 0.022(2) 0.0072(17) 0.0063(17) 0.0046(16)
C19 0.016(2) 0.018(2) 0.017(2) 0.0073(17) 0.0048(17) 0.0055(16)
C20 0.0129(19) 0.023(2) 0.019(2) 0.0081(18) 0.0090(17) 0.0057(16)
C21 0.0115(19) 0.025(2) 0.020(2) 0.0078(18) 0.0033(17) 0.0038(17)
C22 0.033(3) 0.020(2) 0.041(3) 0.013(2) 0.022(2) 0.008(2)
C23 0.035(3) 0.026(3) 0.064(4) 0.012(3) 0.012(3) 0.000(2)
C24 0.052(3) 0.030(3) 0.046(3) 0.023(2) 0.021(3) 0.014(2)
C25 0.015(2) 0.026(2) 0.027(2) 0.009(2) 0.0068(18) 0.0086(18)
C26 0.018(2) 0.040(3) 0.035(3) 0.020(2) 0.018(2) 0.0116(19)
C27 0.042(3) 0.037(3) 0.061(4) 0.034(3) 0.035(3) 0.018(2)
C28 0.042(3) 0.033(3) 0.051(3) 0.025(2) 0.034(3) 0.022(2)
C29 0.100(5) 0.050(4) 0.137(6) 0.071(4) 0.107(5) 0.054(4)
C30 0.246(13) 0.048(5) 0.071(6) -0.005(4) -0.024(7) 0.080(7)
C31 0.089(6) 0.045(4) 0.167(9) 0.023(5) -0.025(6) 0.038(4)

loop_
_atom_type_symbol
_atom_type_description
_atom_type_scat_dispersion_real
_atom_type_scat_dispersion_imag
_atom_type_scat_source
C C 0.0033 0.0016 'International Tables Vol C Tables 4.2.6.8 and 6.1.1.4'
H H 0.0000 0.0000 'International Tables Vol C Tables 4.2.6.8 and 6.1.1.4'
N N 0.0061 0.0033 'International Tables Vol C Tables 4.2.6.8 and 6.1.1.4'
O O 0.0106 0.0060 'International Tables Vol C Tables 4.2.6.8 and 6.1.1.4'
Ni Ni 0.3393 1.1124 'International Tables Vol C Tables 4.2.6.8 and 6.1.1.4'
Br Br -0.2901 2.4595 'International Tables Vol C Tables 4.2.6.8 and 6.1.1.4'

loop_
_geom_angle_atom_site_label_1
_geom_angle_atom_site_label_2
_geom_angle_atom_site_label_3
_geom_angle
_geom_angle_site_symmetry_1
_geom_angle_site_symmetry_3
N1 Ni1 N3 79.86(13) . .
N1 Ni1 N2 80.45(13) . .
N3 Ni1 N2 155.07(13) . .
N1 Ni1 Br1 156.51(10) . .
N3 Ni1 Br1 103.55(9) . .
N2 Ni1 Br1 100.61(9) . .
C19 N3 C20 118.3(3) . .
C19 N3 Ni1 113.7(3) . .
C20 N3 Ni1 127.7(3) . .
C35 O2 C34 107.8(6) . .
C51 O1PD C51 180.0(12) . 2_665
C51 O1PD C50 77.9(7) . .
C51 O1PD C50 102.1(7) 2_665 .
C51 O1PD C50 102.1(7) . 2_665
C51 O1PD C50 77.9(7) 2_665 2_665
C50 O1PD C50 180.0(9) . 2_665
C18 N1 C1 120.1(3) . .
C18 N1 Ni1 119.9(3) . .
C1 N1 Ni1 119.3(3) . .
C2 N2 C3 117.8(3) . .
C2 N2 Ni1 112.6(3) . .
C3 N2 Ni1 128.1(2) . .
N1 C1 C15 120.7(4) . .
N1 C1 C2 110.7(3) . .
C15 C1 C2 128.5(4) . .
N2 C2 C1 116.2(4) . .
N2 C2 H2 121.9 . .
C1 C2 H2 121.9 . .
C4 C3 C8 121.7(4) . .
C4 C3 N2 120.3(3) . .
C8 C3 N2 118.0(4) . .
C5 C4 C3 117.5(4) . .
C5 C4 C12 119.1(4) . .
C3 C4 C12 123.3(4) . .
C6 C5 C4 121.6(4) . .
C6 C5 H5 119.2 . .
C4 C5 H5 119.2 . .
C7 C6 C5 119.6(4) . .
C7 C6 H6 120.2 . .
C5 C6 H6 120.2 . .
C6 C7 C8 121.8(4) . .
C6 C7 H7 119.1 . .
C8 C7 H7 119.1 . .
C7 C8 C3 117.6(4) . .
C7 C8 C9 120.3(4) . .
C3 C8 C9 122.1(4) . .
C11 C9 C8 112.2(4) . .
C11 C9 C10 110.2(4) . .
C8 C9 C10 111.3(4) . .
C11 C9 H9 107.7 . .
C8 C9 H9 107.7 . .
C10 C9 H9 107.7 . .
C9 C10 H10A 109.5 . .
C9 C10 H10B 109.5 . .
H10A C10 H10B 109.5 . .
C9 C10 H10C 109.5 . .
H10A C10 H10C 109.5 . .
H10B C10 H10C 109.5 . .
C9 C11 H11A 109.5 . .
C9 C11 H11B 109.5 . .
H11A C11 H11B 109.5 . .
C9 C11 H11C 109.5 . .
H11A C11 H11C 109.5 . .
H11B C11 H11C 109.5 . .
C4 C12 C13 110.3(4) . .
C4 C12 C14 112.0(4) . .
C13 C12 C14 110.7(4) . .
C4 C12 H12 107.9 . .
C13 C12 H12 107.9 . .
C14 C12 H12 107.9 . .
C12 C13 H13A 109.5 . .
C12 C13 H13B 109.5 . .
H13A C13 H13B 109.5 . .
C12 C13 H13C 109.5 . .
H13A C13 H13C 109.5 . .
H13B C13 H13C 109.5 . .
C12 C14 H14A 109.5 . .
C12 C14 H14B 109.5 . .
H14A C14 H14B 109.5 . .
C12 C14 H14C 109.5 . .
H14A C14 H14C 109.5 . .
H14B C14 H14C 109.5 . .
C16 C15 C1 118.8(4) . .
C16 C15 H15 120.6 . .
C1 C15 H15 120.6 . .
C15 C16 C17 120.3(4) . .
C15 C16 H16 119.9 . .
C17 C16 H16 119.9 . .
C18 C17 C16 118.1(4) . .
C18 C17 H17 120.9 . .
C16 C17 H17 120.9 . .
N1 C18 C17 121.7(4) . .
N1 C18 C19 110.7(3) . .
C17 C18 C19 127.5(4) . .
N3 C19 C18 115.2(4) . .
N3 C19 H19 122.4 . .
C18 C19 H19 122.4 . .
C28 C20 C21 122.6(4) . .
C28 C20 N3 116.9(3) . .
C21 C20 N3 120.5(3) . .
C20 C21 C25 117.0(4) . .
C20 C21 C22 122.9(4) . .
C25 C21 C22 120.1(4) . .
C21 C22 C23 111.1(4) . .
C21 C22 C24 112.9(4) . .
C23 C22 C24 110.8(4) . .
C21 C22 H22 107.2 . .
C23 C22 H22 107.2 . .
C24 C22 H22 107.2 . .
C22 C23 H23A 109.5 . .
C22 C23 H23B 109.5 . .
H23A C23 H23B 109.5 . .
C22 C23 H23C 109.5 . .
H23A C23 H23C 109.5 . .
H23B C23 H23C 109.5 . .
C22 C24 H24A 109.5 . .
C22 C24 H24B 109.5 . .
H24A C24 H24B 109.5 . .
C22 C24 H24C 109.5 . .
H24A C24 H24C 109.5 . .
H24B C24 H24C 109.5 . .
C26 C25 C21 122.0(4) . .
C26 C25 H25 119.0 . .
C21 C25 H25 119.0 . .
C25 C26 C27 119.4(4) . .
C25 C26 H26 120.3 . .
C27 C26 H26 120.3 . .
C26 C27 C28 121.3(4) . .
C26 C27 H27 119.4 . .
C28 C27 H27 119.4 . .
C27 C28 C20 117.7(4) . .
C27 C28 C29 120.7(4) . .
C20 C28 C29 121.5(4) . .
C31 C29 C30 110.1(5) . .
C31 C29 C28 112.2(6) . .
C30 C29 C28 112.4(6) . .
C31 C29 H29 107.3 . .
C30 C29 H29 107.3 . .
C28 C29 H29 107.3 . .
C29 C30 H30A 109.5 . .
C29 C30 H30B 109.5 . .
H30A C30 H30B 109.5 . .
C29 C30 H30C 109.5 . .
H30A C30 H30C 109.5 . .
H30B C30 H30C 109.5 . .
C29 C31 H31A 109.5 . .
C29 C31 H31B 109.5 . .
H31A C31 H31B 109.5 . .
C29 C31 H31C 109.5 . .
H31A C31 H31C 109.5 . .
H31B C31 H31C 109.5 . .
C35 C32 C33 111.1(12) . .
C35 C32 H32A 109.4 . .
C33 C32 H32A 109.4 . .
C35 C32 H32B 109.4 . .
C33 C32 H32B 109.4 . .
H32A C32 H32B 108.0 . .
C32 C33 C34 100.9(9) . .
C32 C33 H33A 111.6 . .
C34 C33 H33A 111.6 . .
C32 C33 H33B 111.6 . .
C34 C33 H33B 111.6 . .
H33A C33 H33B 109.4 . .
C33 C34 O2 105.6(6) . .
C33 C34 H34A 110.6 . .
O2 C34 H34A 110.6 . .
C33 C34 H34B 110.6 . .
O2 C34 H34B 110.6 . .
H34A C34 H34B 108.8 . .
C32 C35 O2 104.0(9) . .
C32 C35 H35A 111.0 . .
O2 C35 H35A 111.0 . .
C32 C35 H35B 111.0 . .
O2 C35 H35B 111.0 . .
H35A C35 H35B 109.0 . .
C50 C36 C51 77.6(8) . .
C36 C50 O1PD 102.0(8) . .
O1PD C51 C36 102.5(8) . .

loop_
_geom_bond_atom_site_label_1
_geom_bond_atom_site_label_2
_geom_bond_distance
_geom_bond_site_symmetry_2
Br1 Ni1 2.3212(7) .
Ni1 N1 1.865(3) .
Ni1 N3 2.006(3) .
Ni1 N2 2.018(3) .
N3 C19 1.307(5) .
N3 C20 1.447(5) .
O2 C35 1.432(10) .
O2 C34 1.473(8) .
O1PD C51 1.384(13) .
O1PD C51 1.384(13) 2_665
O1PD C50 1.619(13) .
O1PD C50 1.619(13) 2_665
N1 C18 1.345(5) .
N1 C1 1.357(5) .
N2 C2 1.309(5) .
N2 C3 1.435(5) .
C1 C15 1.390(5) .
C1 C2 1.446(6) .
C2 H2 0.9500 .
C3 C4 1.404(6) .
C3 C8 1.411(6) .
C4 C5 1.395(6) .
C4 C12 1.521(6) .
C5 C6 1.384(6) .
C5 H5 0.9500 .
C6 C7 1.379(6) .
C6 H6 0.9500 .
C7 C8 1.388(6) .
C7 H7 0.9500 .
C8 C9 1.515(6) .
C9 C11 1.513(7) .
C9 C10 1.527(6) .
C9 H9 1.0000 .
C10 H10A 0.9800 .
C10 H10B 0.9800 .
C10 H10C 0.9800 .
C11 H11A 0.9800 .
C11 H11B 0.9800 .
C11 H11C 0.9800 .
C12 C13 1.532(6) .
C12 C14 1.543(6) .
C12 H12 1.0000 .
C13 H13A 0.9800 .
C13 H13B 0.9800 .
C13 H13C 0.9800 .
C14 H14A 0.9800 .
C14 H14B 0.9800 .
C14 H14C 0.9800 .
C15 C16 1.386(6) .
C15 H15 0.9500 .
C16 C17 1.391(6) .
C16 H16 0.9500 .
C17 C18 1.388(5) .
C17 H17 0.9500 .
C18 C19 1.450(5) .
C19 H19 0.9500 .
C20 C28 1.394(6) .
C20 C21 1.395(6) .
C21 C25 1.399(6) .
C21 C22 1.506(6) .
C22 C23 1.522(7) .
C22 C24 1.527(7) .
C22 H22 1.0000 .
C23 H23A 0.9800 .
C23 H23B 0.9800 .
C23 H23C 0.9800 .
C24 H24A 0.9800 .
C24 H24B 0.9800 .
C24 H24C 0.9800 .
C25 C26 1.371(6) .
C25 H25 0.9500 .
C26 C27 1.386(7) .
C26 H26 0.9500 .
C27 C28 1.392(6) .
C27 H27 0.9500 .
C28 C29 1.531(7) .
C29 C31 1.473(11) .
C29 C30 1.487(11) .
C29 H29 1.0000 .
C30 H30A 0.9800 .
C30 H30B 0.9800 .
C30 H30C 0.9800 .
C31 H31A 0.9800 .
C31 H31B 0.9800 .
C31 H31C 0.9800 .
C32 C35 1.408(15) .
C32 C33 1.433(15) .
C32 H32A 0.9900 .
C32 H32B 0.9900 .
C33 C34 1.451(10) .
C33 H33A 0.9900 .
C33 H33B 0.9900 .
C34 H34A 0.9900 .
C34 H34B 0.9900 .
C35 H35A 0.9900 .
C35 H35B 0.9900 .
C36 C50 1.395(15) .
C36 C51 1.618(15) .

loop_
_geom_torsion_atom_site_label_1
_geom_torsion_atom_site_label_2
_geom_torsion_atom_site_label_3
_geom_torsion_atom_site_label_4
_geom_torsion
_geom_torsion_site_symmetry_1
_geom_torsion_site_symmetry_2
_geom_torsion_site_symmetry_3
_geom_torsion_site_symmetry_4
N1 Ni1 N3 C19 -7.0(3) . . . .
N2 Ni1 N3 C19 -45.3(4) . . . .
Br1 Ni1 N3 C19 149.2(2) . . . .
N1 Ni1 N3 C20 179.8(3) . . . .
N2 Ni1 N3 C20 141.5(3) . . . .
Br1 Ni1 N3 C20 -23.9(3) . . . .
N3 Ni1 N1 C18 3.0(3) . . . .
N2 Ni1 N1 C18 167.6(3) . . . .
Br1 Ni1 N1 C18 -97.7(4) . . . .
N3 Ni1 N1 C1 -167.3(3) . . . .
N2 Ni1 N1 C1 -2.7(3) . . . .
Br1 Ni1 N1 C1 92.0(4) . . . .
N1 Ni1 N2 C2 7.0(3) . . . .
N3 Ni1 N2 C2 45.3(5) . . . .
Br1 Ni1 N2 C2 -149.1(3) . . . .
N1 Ni1 N2 C3 172.2(3) . . . .
N3 Ni1 N2 C3 -149.6(3) . . . .
Br1 Ni1 N2 C3 16.0(3) . . . .
C18 N1 C1 C15 6.0(6) . . . .
Ni1 N1 C1 C15 176.2(3) . . . .
C18 N1 C1 C2 -172.0(3) . . . .
Ni1 N1 C1 C2 -1.7(4) . . . .
C3 N2 C2 C1 -176.9(3) . . . .
Ni1 N2 C2 C1 -10.1(5) . . . .
N1 C1 C2 N2 8.0(5) . . . .
C15 C1 C2 N2 -169.8(4) . . . .
C2 N2 C3 C4 59.3(5) . . . .
Ni1 N2 C3 C4 -105.2(4) . . . .
C2 N2 C3 C8 -123.3(4) . . . .
Ni1 N2 C3 C8 72.3(4) . . . .
C8 C3 C4 C5 6.2(6) . . . .
N2 C3 C4 C5 -176.5(3) . . . .
C8 C3 C4 C12 -169.7(4) . . . .
N2 C3 C4 C12 7.7(6) . . . .
C3 C4 C5 C6 -2.1(6) . . . .
C12 C4 C5 C6 174.0(4) . . . .
C4 C5 C6 C7 -1.9(6) . . . .
C5 C6 C7 C8 2.0(6) . . . .
C6 C7 C8 C3 1.9(6) . . . .
C6 C7 C8 C9 -178.2(4) . . . .
C4 C3 C8 C7 -6.1(6) . . . .
N2 C3 C8 C7 176.5(3) . . . .
C4 C3 C8 C9 174.0(4) . . . .
N2 C3 C8 C9 -3.4(5) . . . .
C7 C8 C9 C11 -70.3(5) . . . .
C3 C8 C9 C11 109.6(5) . . . .
C7 C8 C9 C10 53.6(6) . . . .
C3 C8 C9 C10 -126.5(4) . . . .
C5 C4 C12 C13 -59.0(5) . . . .
C3 C4 C12 C13 116.8(4) . . . .
C5 C4 C12 C14 64.8(5) . . . .
C3 C4 C12 C14 -119.4(4) . . . .
N1 C1 C15 C16 -2.9(6) . . . .
C2 C1 C15 C16 174.7(4) . . . .
C1 C15 C16 C17 -0.7(6) . . . .
C15 C16 C17 C18 1.1(6) . . . .
C1 N1 C18 C17 -5.6(6) . . . .
Ni1 N1 C18 C17 -175.8(3) . . . .
C1 N1 C18 C19 171.4(3) . . . .
Ni1 N1 C18 C19 1.2(4) . . . .
C16 C17 C18 N1 2.0(6) . . . .
C16 C17 C18 C19 -174.4(4) . . . .
C20 N3 C19 C18 -176.5(3) . . . .
Ni1 N3 C19 C18 9.7(4) . . . .
N1 C18 C19 N3 -7.3(5) . . . .
C17 C18 C19 N3 169.5(4) . . . .
C19 N3 C20 C28 100.2(5) . . . .
Ni1 N3 C20 C28 -86.9(4) . . . .
C19 N3 C20 C21 -81.9(5) . . . .
Ni1 N3 C20 C21 91.0(4) . . . .
C28 C20 C21 C25 -1.2(6) . . . .
N3 C20 C21 C25 -178.9(4) . . . .
C28 C20 C21 C22 178.8(4) . . . .
N3 C20 C21 C22 1.1(6) . . . .
C20 C21 C22 C23 105.5(5) . . . .
C25 C21 C22 C23 -74.5(5) . . . .
C20 C21 C22 C24 -129.3(4) . . . .
C25 C21 C22 C24 50.7(6) . . . .
C20 C21 C25 C26 -0.6(6) . . . .
C22 C21 C25 C26 179.4(4) . . . .
C21 C25 C26 C27 1.3(7) . . . .
C25 C26 C27 C28 -0.4(8) . . . .
C26 C27 C28 C20 -1.2(8) . . . .
C26 C27 C28 C29 178.2(6) . . . .
C21 C20 C28 C27 2.0(7) . . . .
N3 C20 C28 C27 179.8(4) . . . .
C21 C20 C28 C29 -177.4(5) . . . .
N3 C20 C28 C29 0.4(7) . . . .
C27 C28 C29 C31 66.5(8) . . . .
C20 C28 C29 C31 -114.0(6) . . . .
C27 C28 C29 C30 -58.3(9) . . . .
C20 C28 C29 C30 121.2(7) . . . .
C35 C32 C33 C34 32.7(13) . . . .
C32 C33 C34 O2 -29.5(10) . . . .
C35 O2 C34 C33 18.1(8) . . . .
C33 C32 C35 O2 -21.9(14) . . . .
C34 O2 C35 C32 1.7(11) . . . .
C51 C36 C50 O1PD -1.0(7) . . . .
C51 O1PD C50 C36 1.2(8) . . . .
C51 O1PD C50 C36 -178.8(8) 2_665 . . .
C50 O1PD C50 C36 95(100) 2_665 . . .
C51 O1PD C51 C36 -53(100) 2_665 . . .
C50 O1PD C51 C36 -1.0(7) . . . .
C50 O1PD C51 C36 179.0(7) 2_665 . . .
C50 C36 C51 O1PD 1.2(8) . . . .
